data_1010575
loop_
_publ_author_name
'Wooster, N'

_publ_section_title
;
The Structure of Chromium Trichloride Cr Cl~3~
;
_journal_coden_ASTM ZEKGAX
_journal_name_full
;
Zeitschrift fuer Kristallographie, Kristallgeometrie, Kristallphysik,
Kristallchemie (-144,1977)
;
_journal_page_first 363
_journal_page_last 374
_journal_volume 74
_journal_year 1930
_chemical_formula_structural 'Cr Cl3'
_chemical_formula_sum 'Cl3 Cr'
_chemical_name_systematic 'Chromium chloride'
_space_group_IT_number 153
_symmetry_cell_setting trigonal
_symmetry_Int_Tables_number 153
_symmetry_space_group_name_Hall 'P 32 2 (0 0 2)'
_symmetry_space_group_name_H-M 'P 32 1 2'
_cell_angle_alpha 90
_cell_angle_beta 90
_cell_angle_gamma 120
_cell_formula_units_Z 6
_cell_length_a 6.017(1)
_cell_length_b 6.017(1)
_cell_length_c 17.3(1)
_cell_volume 542.4
_exptl_crystal_density_meas 2.87
_cod_database_code 1010575

loop_
_symmetry_equiv_pos_as_xyz
x,y,z
-y,x-y,2/3+z
y-x,-x,1/3+z
-y,-x,1/3-z
y-x,y,2/3-z
x,x-y,-z

loop_
_atom_site_label
_atom_site_type_symbol
_atom_site_symmetry_multiplicity
_atom_site_Wyckoff_symbol
_atom_site_fract_x
_atom_site_fract_y
_atom_site_fract_z
_atom_site_occupancy
_atom_site_attached_hydrogens
_atom_site_calc_flag
Cr1 Cr3+ 3 b 0.2222 0.1111 0. 1. 0 d
Cr2 Cr3+ 3 b 0.8889 0.4444 0. 1. 0 d
Cl1 Cl1- 6 c 0.8889 0.1111 0.0731 1. 0 d
Cl2 Cl1- 6 c 0.5556 0.4444 0.0731 1. 0 d
Cl3 Cl1- 6 c 0.2222 0.7778 0.0731 1. 0 d

loop_
_atom_type_symbol
_atom_type_oxidation_number
Cr3+ 3.000
Cl1- -1.000
